data_1565616
loop_
_publ_author_name
'Birgisson, Benedikt O.'
'Monger, Lindsey J.'
'Damodaran, Krishna K.'
'Suman, Sigridur G.'

_publ_section_title
;
 Synthesis and characterization of asymmetric [Mo2O2(\m-S)2(S2)(L)]
 complexes (L&#x202F;=&#x202F;bipy, en, dien) and their heterogeneous
 reaction with propylene sulfide
;
_journal_name_full 'Inorganica Chimica Acta'
_journal_page_first 119272
_journal_paper_doi 10.1016/j.ica.2019.119272
_journal_volume 501
_journal_year 2020
_chemical_formula_moiety 'C13 H15 Mo2 N3 O3 S4'
_chemical_formula_sum 'C13 H15 Mo2 N3 O3 S4'
_chemical_formula_weight 581.40
_space_group_crystal_system triclinic
_space_group_IT_number 2
_space_group_name_Hall '-P 1'
_space_group_name_H-M_alt 'P -1'
_atom_sites_solution_hydrogens geom
_cell_angle_alpha 69.4630(10)
_cell_angle_beta 84.0190(10)
_cell_angle_gamma 60.9330(10)
_cell_formula_units_Z 2
_cell_length_a 9.6507(3)
_cell_length_b 9.6875(4)
_cell_length_c 12.4793(5)
_cell_measurement_reflns_used 9885
_cell_measurement_temperature 150(2)
_cell_measurement_theta_max 25.37
_cell_measurement_theta_min 3.10
_cell_volume 951.82(6)
_computing_cell_refinement 'SAINT V8.35A (?, 2016)'
_computing_data_collection 'SAINT V8.35A (?, 2016)'
_computing_data_reduction 'SAINT V8.35A (?, 2016)'
_computing_molecular_graphics 'MERCURY CSD 3.8'
_computing_publication_material 'MERCURY CSD 3.8'
_computing_structure_refinement 'SHELXL-2014/7 (Sheldrick, 2014)'
_computing_structure_solution 'SAINT V8.35A (?, 2016)'
_diffrn_ambient_temperature 150(2)
_diffrn_measured_fraction_theta_full 0.998
_diffrn_measured_fraction_theta_max 0.997
_diffrn_measurement_device_type 'Bruker APEX-II CCD'
_diffrn_measurement_method '\f and \w scans'
_diffrn_radiation_type MoK\a
_diffrn_radiation_wavelength 0.71073
_diffrn_reflns_av_R_equivalents 0.0228
_diffrn_reflns_av_unetI/netI 0.0127
_diffrn_reflns_Laue_measured_fraction_full 0.998
_diffrn_reflns_Laue_measured_fraction_max 0.997
_diffrn_reflns_limit_h_max 11
_diffrn_reflns_limit_h_min -11
_diffrn_reflns_limit_k_max 11
_diffrn_reflns_limit_k_min -11
_diffrn_reflns_limit_l_max 15
_diffrn_reflns_limit_l_min -15
_diffrn_reflns_number 27669
_diffrn_reflns_point_group_measured_fraction_full 0.998
_diffrn_reflns_point_group_measured_fraction_max 0.997
_diffrn_reflns_theta_full 25.242
_diffrn_reflns_theta_max 25.408
_diffrn_reflns_theta_min 3.101
_exptl_absorpt_coefficient_mu 1.774
_exptl_absorpt_correction_T_max 0.7452
_exptl_absorpt_correction_T_min 0.6760
_exptl_absorpt_correction_type multi-scan
_exptl_absorpt_process_details
'Multi-scan was used for absorption correction. wR2(int) was 0.0457 before and 0.0387 after correction. The Ratio of minimum to maximum transmission is 0.9071. The \l/2 correction factor is Not present.'
_exptl_crystal_colour red
_exptl_crystal_density_diffrn 2.029
_exptl_crystal_description plate
_exptl_crystal_F_000 572
_exptl_crystal_size_max 0.210
_exptl_crystal_size_mid 0.150
_exptl_crystal_size_min 0.040
_refine_diff_density_max 0.543
_refine_diff_density_min -0.473
_refine_diff_density_rms 0.069
_refine_ls_extinction_coef .
_refine_ls_extinction_method none
_refine_ls_goodness_of_fit_ref 1.052
_refine_ls_hydrogen_treatment constr
_refine_ls_matrix_type full
_refine_ls_number_parameters 228
_refine_ls_number_reflns 3496
_refine_ls_number_restraints 0
_refine_ls_restrained_S_all 1.052
_refine_ls_R_factor_all 0.0216
_refine_ls_R_factor_gt 0.0177
_refine_ls_shift/su_max 0.001
_refine_ls_shift/su_mean 0.000
_refine_ls_structure_factor_coef Fsqd
_refine_ls_weighting_details 'w=1/[\s^2^(Fo^2^)+(0.0199P)^2^+1.1136P] where P=(Fo^2^+2Fc^2^)/3'
_refine_ls_weighting_scheme calc
_refine_ls_wR_factor_gt 0.0424
_refine_ls_wR_factor_ref 0.0438
_reflns_Friedel_coverage 0.000
_reflns_Friedel_fraction_full .
_reflns_Friedel_fraction_max .
_reflns_number_gt 3187
_reflns_number_total 3496
_reflns_threshold_expression 'I > 2\s(I)'
_cod_data_source_file ICA-2020-501-119272.cif
_cod_data_source_block mo_SSBOB269_0m
_cod_database_code 1565616
_shelx_space_group_comment
;
The symmetry employed for this shelxl refinement is uniquely defined
by the following loop, which should always be used as a source of
symmetry information in preference to the above space-group names.
They are only intended as comments.
;
_shelx_estimated_absorpt_t_min 0.707
_shelx_estimated_absorpt_t_max 0.932

loop_
_space_group_symop_operation_xyz
'x, y, z'
'-x, -y, -z'

loop_
_atom_site_label
_atom_site_type_symbol
_atom_site_fract_x
_atom_site_fract_y
_atom_site_fract_z
_atom_site_U_iso_or_equiv
_atom_site_adp_type
_atom_site_occupancy
_atom_site_site_symmetry_order
_atom_site_calc_flag
_atom_site_refinement_flags_posn
_atom_site_refinement_flags_adp
_atom_site_refinement_flags_occupancy
_atom_site_disorder_assembly
_atom_site_disorder_group
S1 S 0.63654(7) 0.05241(7) 0.08586(5) 0.01829(12) Uani 1 1 d . . . . .
Mo1 Mo 0.80428(2) 0.01036(2) 0.22775(2) 0.01512(6) Uani 1 1 d . . . . .
S2 S 0.73938(7) -0.14260(7) 0.39446(5) 0.02165(13) Uani 1 1 d . . . . .
Mo2 Mo 0.61522(2) -0.14579(2) 0.24615(2) 0.01585(6) Uani 1 1 d . . . . .
S3 S 0.34080(7) -0.02619(8) 0.18854(5) 0.02506(14) Uani 1 1 d . . . . .
S4 S 0.40339(8) -0.13981(9) 0.36367(6) 0.03200(15) Uani 1 1 d . . . . .
O5 O 0.98586(19) -0.1238(2) 0.20189(14) 0.0240(4) Uani 1 1 d . . . . .
O6 O 0.7238(2) -0.33419(19) 0.22924(14) 0.0246(4) Uani 1 1 d . . . . .
N7 N 0.5913(2) 0.2618(2) 0.24440(16) 0.0169(4) Uani 1 1 d . . . . .
C8 C 0.4781(3) 0.2697(3) 0.3182(2) 0.0216(5) Uani 1 1 d . . . . .
H8 H 0.4821 0.1676 0.3681 0.026 Uiso 1 1 calc R U . . .
C9 C 0.3563(3) 0.4197(3) 0.3244(2) 0.0234(5) Uani 1 1 d . . . . .
H9 H 0.2782 0.4204 0.3776 0.028 Uiso 1 1 calc R U . . .
C10 C 0.3492(3) 0.5692(3) 0.2525(2) 0.0231(5) Uani 1 1 d . . . . .
H10 H 0.2668 0.6740 0.2558 0.028 Uiso 1 1 calc R U . . .
C11 C 0.4642(3) 0.5629(3) 0.1758(2) 0.0203(5) Uani 1 1 d . . . . .
H11 H 0.4616 0.6638 0.1251 0.024 Uiso 1 1 calc R U . . .
C12 C 0.5838(3) 0.4079(3) 0.17328(18) 0.0159(4) Uani 1 1 d . . . . .
C13 C 0.7112(3) 0.3913(3) 0.09379(19) 0.0161(4) Uani 1 1 d . . . . .
C14 C 0.7217(3) 0.5291(3) 0.0168(2) 0.0218(5) Uani 1 1 d . . . . .
H14 H 0.6451 0.6399 0.0132 0.026 Uiso 1 1 calc R U . . .
C15 C 0.8447(3) 0.5038(3) -0.0545(2) 0.0254(5) Uani 1 1 d . . . . .
H15 H 0.8526 0.5969 -0.1084 0.031 Uiso 1 1 calc R U . . .
C16 C 0.9559(3) 0.3414(3) -0.0466(2) 0.0253(5) Uani 1 1 d . . . . .
H16 H 1.0422 0.3211 -0.0940 0.030 Uiso 1 1 calc R U . . .
C17 C 0.9395(3) 0.2095(3) 0.0313(2) 0.0215(5) Uani 1 1 d . . . . .
H17 H 1.0162 0.0980 0.0367 0.026 Uiso 1 1 calc R U . . .
N18 N 0.8188(2) 0.2325(2) 0.09999(16) 0.0166(4) Uani 1 1 d . . . . .
O19 O 0.9167(2) 0.0745(2) 0.33114(14) 0.0255(4) Uani 1 1 d . . . . .
C20 C 0.8621(3) 0.1549(3) 0.3979(2) 0.0250(5) Uani 1 1 d . . . . .
H20 H 0.7824 0.1419 0.4451 0.030 Uiso 1 1 calc R U . . .
N21 N 0.9095(2) 0.2571(2) 0.40623(17) 0.0227(4) Uani 1 1 d . . . . .
C22 C 0.8421(3) 0.3471(3) 0.4873(2) 0.0287(6) Uani 1 1 d . . . . .
H22A H 0.9268 0.3147 0.5426 0.043 Uiso 1 1 calc R U . . .
H22B H 0.7621 0.3183 0.5282 0.043 Uiso 1 1 calc R U . . .
H22C H 0.7921 0.4686 0.4454 0.043 Uiso 1 1 calc R U . . .
C23 C 1.0266(3) 0.2879(3) 0.3340(2) 0.0296(6) Uani 1 1 d . . . . .
H23A H 0.9889 0.4093 0.3012 0.044 Uiso 1 1 calc R U . . .
H23B H 1.0425 0.2429 0.2720 0.044 Uiso 1 1 calc R U . . .
H23C H 1.1276 0.2324 0.3802 0.044 Uiso 1 1 calc R U . . .

loop_
_atom_site_aniso_label
_atom_site_aniso_U_11
_atom_site_aniso_U_22
_atom_site_aniso_U_33
_atom_site_aniso_U_23
_atom_site_aniso_U_13
_atom_site_aniso_U_12
S1 0.0216(3) 0.0182(3) 0.0130(3) -0.0031(2) 0.0013(2) -0.0095(2)
Mo1 0.01473(10) 0.01318(10) 0.01461(10) -0.00513(8) 0.00240(7) -0.00466(8)
S2 0.0265(3) 0.0211(3) 0.0138(3) -0.0022(2) 0.0004(2) -0.0111(2)
Mo2 0.01799(10) 0.01338(10) 0.01447(10) -0.00488(8) 0.00399(7) -0.00678(8)
S3 0.0200(3) 0.0267(3) 0.0282(3) -0.0109(3) 0.0046(2) -0.0106(3)
S4 0.0315(3) 0.0476(4) 0.0246(3) -0.0153(3) 0.0142(3) -0.0251(3)
O5 0.0187(8) 0.0204(8) 0.0290(9) -0.0104(7) 0.0029(7) -0.0055(7)
O6 0.0277(9) 0.0161(8) 0.0264(9) -0.0081(7) 0.0035(7) -0.0077(7)
N7 0.0171(9) 0.0162(9) 0.0166(9) -0.0069(8) 0.0042(7) -0.0072(8)
C8 0.0224(12) 0.0211(12) 0.0225(12) -0.0087(10) 0.0083(10) -0.0118(10)
C9 0.0189(12) 0.0275(13) 0.0268(13) -0.0138(11) 0.0097(10) -0.0119(10)
C10 0.0169(11) 0.0214(12) 0.0289(13) -0.0143(10) 0.0038(10) -0.0042(10)
C11 0.0194(11) 0.0171(11) 0.0224(12) -0.0077(10) 0.0017(9) -0.0069(10)
C12 0.0150(10) 0.0177(11) 0.0152(11) -0.0063(9) 0.0002(8) -0.0074(9)
C13 0.0166(11) 0.0179(11) 0.0159(11) -0.0077(9) 0.0021(9) -0.0088(9)
C14 0.0246(12) 0.0201(12) 0.0213(12) -0.0072(10) 0.0030(10) -0.0113(10)
C15 0.0340(14) 0.0302(13) 0.0209(12) -0.0085(10) 0.0085(11) -0.0233(12)
C16 0.0269(13) 0.0344(14) 0.0247(13) -0.0168(11) 0.0134(10) -0.0198(11)
C17 0.0201(12) 0.0253(12) 0.0234(12) -0.0146(10) 0.0084(10) -0.0111(10)
N18 0.0159(9) 0.0184(10) 0.0172(9) -0.0084(8) 0.0046(7) -0.0086(8)
O19 0.0261(9) 0.0263(9) 0.0249(9) -0.0131(8) -0.0001(7) -0.0098(8)
C20 0.0221(12) 0.0287(13) 0.0197(12) -0.0046(11) 0.0025(10) -0.0115(11)
N21 0.0251(11) 0.0221(10) 0.0199(10) -0.0051(8) -0.0006(8) -0.0116(9)
C22 0.0278(13) 0.0301(14) 0.0252(13) -0.0103(11) 0.0052(11) -0.0120(11)
C23 0.0274(13) 0.0325(14) 0.0261(13) -0.0094(11) 0.0057(11) -0.0137(11)

loop_
_atom_type_symbol
_atom_type_description
_atom_type_scat_dispersion_real
_atom_type_scat_dispersion_imag
_atom_type_scat_source
C C 0.0033 0.0016 'International Tables Vol C Tables 4.2.6.8 and 6.1.1.4'
H H 0.0000 0.0000 'International Tables Vol C Tables 4.2.6.8 and 6.1.1.4'
N N 0.0061 0.0033 'International Tables Vol C Tables 4.2.6.8 and 6.1.1.4'
O O 0.0106 0.0060 'International Tables Vol C Tables 4.2.6.8 and 6.1.1.4'
S S 0.1246 0.1234 'International Tables Vol C Tables 4.2.6.8 and 6.1.1.4'
Mo Mo -1.6832 0.6857 'International Tables Vol C Tables 4.2.6.8 and 6.1.1.4'

loop_
_geom_angle_atom_site_label_1
_geom_angle_atom_site_label_2
_geom_angle_atom_site_label_3
_geom_angle
_geom_angle_site_symmetry_1
_geom_angle_site_symmetry_3
Mo2 S1 Mo1 75.475(18) . .
O5 Mo1 O19 89.05(7) . .
O5 Mo1 N18 91.62(7) . .
O19 Mo1 N18 77.29(7) . .
O5 Mo1 S1 103.85(6) . .
O19 Mo1 S1 158.12(5) . .
N18 Mo1 S1 84.64(5) . .
O5 Mo1 S2 106.20(6) . .
O19 Mo1 S2 89.45(5) . .
N18 Mo1 S2 157.69(5) . .
S1 Mo1 S2 103.44(2) . .
O5 Mo1 N7 159.45(7) . .
O19 Mo1 N7 77.56(6) . .
N18 Mo1 N7 70.43(6) . .
S1 Mo1 N7 84.88(5) . .
S2 Mo1 N7 89.38(5) . .
O5 Mo1 Mo2 105.47(6) . .
O19 Mo1 Mo2 141.51(5) . .
N18 Mo1 Mo2 135.90(5) . .
S1 Mo1 Mo2 52.129(15) . .
S2 Mo1 Mo2 52.482(16) . .
N7 Mo1 Mo2 94.60(5) . .
Mo1 S2 Mo2 75.152(18) . .
O6 Mo2 S1 107.28(6) . .
O6 Mo2 S2 108.60(6) . .
S1 Mo2 S2 103.58(2) . .
O6 Mo2 S4 111.28(6) . .
S1 Mo2 S4 132.92(2) . .
S2 Mo2 S4 88.84(2) . .
O6 Mo2 S3 111.06(6) . .
S1 Mo2 S3 89.98(2) . .
S2 Mo2 S3 131.66(2) . .
S4 Mo2 S3 51.54(2) . .
O6 Mo2 Mo1 110.58(6) . .
S1 Mo2 Mo1 52.396(15) . .
S2 Mo2 Mo1 52.365(15) . .
S4 Mo2 Mo1 130.005(19) . .
S3 Mo2 Mo1 130.380(17) . .
S4 S3 Mo2 63.96(3) . .
S3 S4 Mo2 64.49(2) . .
C8 N7 C12 118.15(19) . .
C8 N7 Mo1 125.01(15) . .
C12 N7 Mo1 116.84(14) . .
N7 C8 C9 122.7(2) . .
C8 C9 C10 119.3(2) . .
C11 C10 C9 118.6(2) . .
C10 C11 C12 119.5(2) . .
N7 C12 C11 121.8(2) . .
N7 C12 C13 115.69(19) . .
C11 C12 C13 122.6(2) . .
N18 C13 C14 121.2(2) . .
N18 C13 C12 116.10(19) . .
C14 C13 C12 122.7(2) . .
C15 C14 C13 119.4(2) . .
C16 C15 C14 119.2(2) . .
C17 C16 C15 118.9(2) . .
N18 C17 C16 122.6(2) . .
C17 N18 C13 118.73(19) . .
C17 N18 Mo1 120.29(15) . .
C13 N18 Mo1 120.92(14) . .
C20 O19 Mo1 131.66(16) . .
O19 C20 N21 123.0(2) . .
C20 N21 C23 121.6(2) . .
C20 N21 C22 120.6(2) . .
C23 N21 C22 117.9(2) . .

loop_
_geom_bond_atom_site_label_1
_geom_bond_atom_site_label_2
_geom_bond_distance
_geom_bond_site_symmetry_2
S1 Mo2 2.3094(6) .
S1 Mo1 2.3178(6) .
Mo1 O5 1.6817(16) .
Mo1 O19 2.1760(16) .
Mo1 N18 2.2436(18) .
Mo1 S2 2.3202(6) .
Mo1 N7 2.3670(18) .
Mo1 Mo2 2.8320(3) .
S2 Mo2 2.3239(6) .
Mo2 O6 1.6851(15) .
Mo2 S4 2.3776(6) .
Mo2 S3 2.3883(6) .
S3 S4 2.0722(9) .
N7 C8 1.344(3) .
N7 C12 1.352(3) .
C8 C9 1.379(3) .
C9 C10 1.382(3) .
C10 C11 1.381(3) .
C11 C12 1.389(3) .
C12 C13 1.479(3) .
C13 N18 1.353(3) .
C13 C14 1.388(3) .
C14 C15 1.382(3) .
C15 C16 1.381(4) .
C16 C17 1.377(3) .
C17 N18 1.347(3) .
O19 C20 1.243(3) .
C20 N21 1.313(3) .
N21 C23 1.451(3) .
N21 C22 1.462(3) .
